data_2205393
loop_
_publ_author_name
'Luping Lv'
'Weixiao Hu'
'Hai-Bo Shi'
'Guo-Wu Rao'

_publ_section_title
;
 3,6-Diphenyl-1,4-bis(<i>p</i>-tolylsulfonyl)-1,4-dihydro-1,2,4,5-tetrazine
;
_journal_issue 4
_journal_name_full 'Acta Crystallographica Section E'
_journal_page_first o1026
_journal_page_last o1027
_journal_paper_doi 10.1107/S1600536805007622
_journal_volume 61
_journal_year 2005
_chemical_formula_iupac 'C28 H24 N4 O4 S2'
_chemical_formula_moiety 'C28 H24 N4 O4 S2'
_chemical_formula_sum 'C28 H24 N4 O4 S2'
_chemical_formula_weight 544.63
_chemical_name_systematic
;
3,6-Diphenyl-1,4-bis(tolyl-4-sulfonyl)-1,4-dihydro-1,2,4,5-tetrazine
;
_space_group_IT_number 14
_symmetry_cell_setting monoclinic
_symmetry_space_group_name_Hall '-P 2yn'
_symmetry_space_group_name_H-M 'P 1 21/n 1'
_atom_sites_solution_hydrogens geom
_atom_sites_solution_primary direct
_atom_sites_solution_secondary difmap
_audit_creation_method SHELXL-97
_cell_angle_alpha 90
_cell_angle_beta 103.230(13)
_cell_angle_gamma 90
_cell_formula_units_Z 4
_cell_length_a 10.8010(17)
_cell_length_b 14.279(4)
_cell_length_c 18.074(3)
_cell_measurement_reflns_used 25
_cell_measurement_temperature 296(2)
_cell_measurement_theta_max 16.04
_cell_measurement_theta_min 11.40
_cell_volume 2713.5(10)
_computing_cell_refinement 'CAD-4 EXPRESS'
_computing_data_collection 'CAD-4 EXPRESS (Enraf--Nonius, 1994)'
_computing_data_reduction 'XCAD4 (Harms & Wocaldo, 1995)'
_computing_molecular_graphics 'ORTEP-3 (Version 1.05; Farrugia, 1999)'
_computing_publication_material SHELXL97
_computing_structure_refinement 'SHELXL97 (Sheldrick, 1997)'
_computing_structure_solution 'SHELXS97 (Sheldrick, 1990)'
_diffrn_ambient_temperature 296(2)
_diffrn_measured_fraction_theta_full 0.999
_diffrn_measured_fraction_theta_max 0.999
_diffrn_measurement_device_type 'Enraf--Nonius CAD-4'
_diffrn_measurement_method \w/2\q
_diffrn_radiation_monochromator graphite
_diffrn_radiation_source 'fine-focus sealed tube'
_diffrn_radiation_type MoK\a
_diffrn_radiation_wavelength 0.71065
_diffrn_reflns_av_R_equivalents 0.0162
_diffrn_reflns_av_sigmaI/netI 0.0323
_diffrn_reflns_limit_h_max 12
_diffrn_reflns_limit_h_min 0
_diffrn_reflns_limit_k_max 17
_diffrn_reflns_limit_k_min -1
_diffrn_reflns_limit_l_max 21
_diffrn_reflns_limit_l_min -21
_diffrn_reflns_number 5598
_diffrn_reflns_theta_full 25.17
_diffrn_reflns_theta_max 25.17
_diffrn_reflns_theta_min 1.84
_diffrn_standards_decay_% <1
_diffrn_standards_interval_time 3600
_diffrn_standards_number 3
_exptl_absorpt_coefficient_mu 0.237
_exptl_absorpt_correction_T_max 0.943
_exptl_absorpt_correction_T_min 0.890
_exptl_absorpt_correction_type empirical
_exptl_absorpt_process_details '(North et al., 1968)'
_exptl_crystal_colour colorless
_exptl_crystal_density_diffrn 1.333
_exptl_crystal_density_method 'not measured'
_exptl_crystal_description prismatic
_exptl_crystal_F_000 1136
_exptl_crystal_size_max 0.35
_exptl_crystal_size_mid 0.30
_exptl_crystal_size_min 0.25
_refine_diff_density_max 0.233
_refine_diff_density_min -0.201
_refine_ls_extinction_coef 0.0024(5)
_refine_ls_extinction_expression Fc^*^=kFc[1+0.001xFc^2^\l^3^/sin(2\q)]^-1/4^
_refine_ls_extinction_method SHELXL97
_refine_ls_goodness_of_fit_ref 1.005
_refine_ls_hydrogen_treatment constr
_refine_ls_matrix_type full
_refine_ls_number_parameters 346
_refine_ls_number_reflns 4877
_refine_ls_number_restraints 0
_refine_ls_restrained_S_all 1.005
_refine_ls_R_factor_all 0.0881
_refine_ls_R_factor_gt 0.0374
_refine_ls_shift/su_max 0.000
_refine_ls_shift/su_mean 0.000
_refine_ls_structure_factor_coef Fsqd
_refine_ls_weighting_details 'calc w = 1/[\s^2^(Fo^2^)+(0.0506P)^2^+0.7918P] where P = (Fo^2^+2Fc^2^)/3'
_refine_ls_weighting_scheme calc
_refine_ls_wR_factor_gt 0.0979
_refine_ls_wR_factor_ref 0.1182
_reflns_number_gt 2870
_reflns_number_total 4877
_reflns_threshold_expression I>2\s(I)
_cod_data_source_file ac6157.cif
_cod_data_source_block I
_cod_original_sg_symbol_H-M 'P 21/n'
_cod_database_code 2205393
_cod_database_fobs_code 2205393

loop_
_symmetry_equiv_pos_as_xyz
'x, y, z'
'-x+1/2, y+1/2, -z+1/2'
'-x, -y, -z'
'x-1/2, -y-1/2, z-1/2'

loop_
_atom_site_label
_atom_site_fract_x
_atom_site_fract_y
_atom_site_fract_z
_atom_site_U_iso_or_equiv
_atom_site_adp_type
_atom_site_calc_flag
_atom_site_refinement_flags
_atom_site_occupancy
_atom_site_type_symbol
S1 0.65740(6) -0.12422(5) 0.33654(3) 0.0703(2) Uani d . 1 S
S2 0.41765(6) 0.10139(5) 0.15493(4) 0.0695(2) Uani d . 1 S
O1 0.76047(17) -0.06444(16) 0.36889(10) 0.0907(6) Uani d . 1 O
O2 0.67074(19) -0.22297(14) 0.34273(11) 0.0905(6) Uani d . 1 O
O3 0.29336(18) 0.07892(13) 0.16315(12) 0.0877(6) Uani d . 1 O
O4 0.5050(2) 0.14726(14) 0.21452(11) 0.0954(6) Uani d . 1 O
N1 0.61703(19) -0.09624(15) 0.24432(11) 0.0707(6) Uani d . 1 N
N2 0.50190(19) -0.13907(15) 0.20616(11) 0.0677(5) Uani d . 1 N
N3 0.48080(19) -0.00104(15) 0.13659(13) 0.0769(6) Uani d . 1 N
N4 0.6162(2) 0.00467(16) 0.14396(14) 0.0783(6) Uani d . 1 N
C1 0.4333(3) -0.1576(2) 0.37610(15) 0.0776(7) Uani d . 1 C
H1 0.4456 -0.2202 0.3654 0.093 Uiso calc R 1 H
C2 0.3271(3) -0.1312(2) 0.40121(16) 0.0863(8) Uani d . 1 C
H2 0.2684 -0.1765 0.4071 0.104 Uiso calc R 1 H
C3 0.3062(3) -0.0407(3) 0.41745(16) 0.0857(8) Uani d . 1 C
C4 0.3940(4) 0.0245(2) 0.4075(2) 0.0847(11) Uani d . 1 C
H4 0.3812 0.0871 0.4181 0.126 Uiso calc R 1 H
C5 0.5017(3) 0.0000(2) 0.38196(18) 0.0933(9) Uani d . 1 C
H5 0.5598 0.0454 0.3753 0.112 Uiso calc R 1 H
C6 0.5207(2) -0.09155(18) 0.36697(13) 0.0647(6) Uani d . 1 C
C7 0.4341(2) -0.08736(17) 0.15599(13) 0.0600(6) Uani d . 1 C
C8 0.6797(2) -0.03842(16) 0.20286(13) 0.0597(6) Uani d . 1 C
C9 0.4083(2) 0.16451(17) 0.07126(14) 0.0641(6) Uani d . 1 C
C10 0.5077(3) 0.22069(19) 0.06363(17) 0.0803(8) Uani d . 1 C
H10 0.5815 0.2239 0.1020 0.096 Uiso calc R 1 H
C11 0.4956(4) 0.2723(2) -0.0022(2) 0.0979(10) Uani d . 1 C
H11 0.5627 0.3105 -0.0078 0.117 Uiso calc R 1 H
C12 0.3871(4) 0.2691(2) -0.06017(18) 0.0939(10) Uani d . 1 C
C13 0.2905(4) 0.2116(2) -0.05083(18) 0.0969(10) Uani d . 1 C
H13 0.2169 0.2080 -0.0893 0.116 Uiso calc R 1 H
C14 0.2992(3) 0.15879(19) 0.01373(17) 0.0818(8) Uani d . 1 C
H14 0.2327 0.1198 0.0187 0.098 Uiso calc R 1 H
C15 0.1893(3) -0.0112(3) 0.4447(2) 0.1295(14) Uani d . 1 C
H15A 0.1158 -0.0424 0.4151 0.194 Uiso calc R 1 H
H15B 0.1783 0.0554 0.4391 0.194 Uiso calc R 1 H
H15C 0.2000 -0.0278 0.4973 0.194 Uiso calc R 1 H
C16 0.3751(5) 0.3284(2) -0.1305(2) 0.1383(16) Uani d . 1 C
H16A 0.4415 0.3121 -0.1556 0.207 Uiso calc R 1 H
H16B 0.3824 0.3933 -0.1165 0.207 Uiso calc R 1 H
H16C 0.2939 0.3173 -0.1643 0.207 Uiso calc R 1 H
C17 0.3107(2) -0.12169(19) 0.11196(14) 0.0697(7) Uani d . 1 C
C18 0.2417(3) -0.1829(2) 0.14598(18) 0.0855(8) Uani d . 1 C
H18 0.2745 -0.2027 0.1956 0.103 Uiso calc R 1 H
C19 0.1247(3) -0.2147(3) 0.1070(3) 0.1181(13) Uani d . 1 C
H19 0.0778 -0.2548 0.1306 0.142 Uiso calc R 1 H
C20 0.0783(4) -0.1877(4) 0.0346(3) 0.1368(17) Uani d . 1 C
H20 -0.0006 -0.2098 0.0085 0.164 Uiso calc R 1 H
C21 0.1450(4) -0.1284(4) -0.0012(2) 0.1291(14) Uani d . 1 C
H21 0.1117 -0.1107 -0.0513 0.155 Uiso calc R 1 H
C22 0.2631(3) -0.0944(2) 0.03766(17) 0.0951(9) Uani d . 1 C
H22 0.3090 -0.0538 0.0138 0.114 Uiso calc R 1 H
C23 0.8198(2) -0.03523(17) 0.21881(13) 0.0592(6) Uani d . 1 C
C24 0.8936(2) -0.11392(18) 0.24318(14) 0.0676(6) Uani d . 1 C
H24 0.8552 -0.1697 0.2522 0.081 Uiso calc R 1 H
C25 1.0231(3) -0.1091(2) 0.25391(15) 0.0785(8) Uani d . 1 C
H25 1.0727 -0.1616 0.2703 0.094 Uiso calc R 1 H
C26 1.0797(3) -0.0270(2) 0.24047(16) 0.0846(8) Uani d . 1 C
H26 1.1677 -0.0242 0.2475 0.101 Uiso calc R 1 H
C27 1.0082(3) 0.0512(2) 0.21676(16) 0.0827(8) Uani d . 1 C
H27 1.0476 0.1066 0.2080 0.099 Uiso calc R 1 H
C28 0.8775(3) 0.04760(18) 0.20585(14) 0.0712(7) Uani d . 1 C
H28 0.8287 0.1006 0.1899 0.085 Uiso calc R 1 H

loop_
_atom_site_aniso_label
_atom_site_aniso_U_11
_atom_site_aniso_U_22
_atom_site_aniso_U_33
_atom_site_aniso_U_12
_atom_site_aniso_U_13
_atom_site_aniso_U_23
S1 0.0735(4) 0.0809(5) 0.0560(4) -0.0003(4) 0.0138(3) 0.0088(3)
S2 0.0723(4) 0.0625(4) 0.0745(4) 0.0012(3) 0.0184(3) 0.0017(3)
O1 0.0768(12) 0.1295(17) 0.0625(11) -0.0226(12) 0.0089(9) -0.0072(11)
O2 0.1053(15) 0.0791(13) 0.0883(13) 0.0053(11) 0.0247(11) 0.0220(10)
O3 0.0810(13) 0.0801(13) 0.1139(15) 0.0022(10) 0.0465(11) -0.0009(11)
O4 0.1203(16) 0.0829(13) 0.0735(12) -0.0118(12) 0.0024(11) -0.0044(10)
N1 0.0707(13) 0.0836(14) 0.0554(11) -0.0199(11) 0.0092(10) 0.0072(10)
N2 0.0708(13) 0.0668(13) 0.0627(12) -0.0145(11) 0.0093(10) 0.0034(11)
N3 0.0618(13) 0.0627(13) 0.1083(18) 0.0034(10) 0.0241(12) 0.0151(12)
N4 0.0629(13) 0.0759(15) 0.0985(17) 0.0044(11) 0.0235(12) 0.0283(13)
C1 0.089(2) 0.0686(17) 0.0786(17) -0.0044(15) 0.0266(15) 0.0105(14)
C2 0.084(2) 0.094(2) 0.0839(19) -0.0162(17) 0.0253(16) 0.0061(17)
C3 0.084(2) 0.108(3) 0.060(17) -0.0002(19) 0.0176(15) -0.0029(16)
C4 0.128(3) 0.076(2) 0.086(3) 0.007(2) 0.041(2) -0.0201(18)
C5 0.109(2) 0.0706(19) 0.110(2) -0.0188(17) 0.046(2) -0.0119(17)
C6 0.0773(16) 0.0625(15) 0.0548(14) -0.0031(13) 0.0161(12) 0.0070(11)
C7 0.0669(15) 0.0566(14) 0.0597(14) -0.0001(12) 0.0211(12) -0.0046(12)
C8 0.0691(15) 0.0523(13) 0.0615(14) -0.0030(12) 0.0225(12) -0.0006(11)
C9 0.0590(14) 0.0578(14) 0.0735(16) 0.0066(12) 0.0113(12) -0.0004(12)
C10 0.0692(18) 0.0720(17) 0.097(2) -0.0022(14) 0.0126(15) 0.0134(16)
C11 0.109(3) 0.078(2) 0.113(3) -0.0036(18) 0.039(2) 0.0209(19)
C12 0.144(3) 0.0643(19) 0.077(2) 0.019(2) 0.033(2) 0.0059(15)
C13 0.119(3) 0.081(2) 0.076(2) 0.016(2) -0.0080(19) -0.0001(17)
C14 0.0735(18) 0.0720(18) 0.093(2) 0.0008(14) 0.0036(15) -0.0019(15)
C15 0.113(3) 0.186(4) 0.098(2) 0.020(3) 0.043(2) -0.019(3)
C16 0.239(5) 0.093(2) 0.088(2) 0.038(3) 0.047(3) 0.021(2)
C17 0.0698(16) 0.0717(17) 0.0664(16) 0.0028(14) 0.0130(13) -0.0194(13)
C18 0.0778(19) 0.086(2) 0.094(2) -0.0177(16) 0.0220(16) -0.0237(16)
C19 0.091(2) 0.136(3) 0.128(3) -0.035(2) 0.028(2) -0.058(3)
C20 0.095(3) 0.179(5) 0.127(4) -0.017(3) 0.008(3) -0.076(3)
C21 0.119(3) 0.173(4) 0.079(2) 0.003(3) -0.012(2) -0.038(3)
C22 0.099(2) 0.111(2) 0.0706(19) 0.0045(19) 0.0095(17) -0.0152(17)
C23 0.0638(15) 0.0607(14) 0.0550(13) -0.0024(12) 0.0174(11) -0.0013(11)
C24 0.0689(16) 0.0671(16) 0.0667(15) -0.0022(13) 0.0156(12) 0.0036(12)
C25 0.0699(18) 0.084(2) 0.0808(18) 0.0045(15) 0.0153(14) 0.0089(15)
C26 0.0659(17) 0.111(2) 0.0755(18) -0.0056(17) 0.0131(14) 0.0070(17)
C27 0.0785(19) 0.087(2) 0.0841(19) -0.0205(16) 0.0219(15) 0.0084(16)
C28 0.0769(18) 0.0651(16) 0.0738(17) -0.0030(14) 0.0219(14) 0.0048(13)

loop_
_atom_type_symbol
_atom_type_description
_atom_type_scat_dispersion_real
_atom_type_scat_dispersion_imag
_atom_type_scat_source
C C 0.0033 0.0016 'International Tables Vol C Tables 4.2.6.8 and 6.1.1.4'
H H 0.0000 0.0000 'International Tables Vol C Tables 4.2.6.8 and 6.1.1.4'
N N 0.0061 0.0033 'International Tables Vol C Tables 4.2.6.8 and 6.1.1.4'
O O 0.0106 0.0060 'International Tables Vol C Tables 4.2.6.8 and 6.1.1.4'
S S 0.1246 0.1234 'International Tables Vol C Tables 4.2.6.8 and 6.1.1.4'

loop_
_geom_angle_atom_site_label_1
_geom_angle_atom_site_label_2
_geom_angle_atom_site_label_3
_geom_angle
_geom_angle_publ_flag
O1 S1 O2 120.63(13) ?
O1 S1 N1 105.56(11) ?
O2 S1 N1 108.34(12) ?
O1 S1 C6 110.39(13) ?
O2 S1 C6 108.50(12) ?
N1 S1 C6 101.72(11) ?
O4 S2 O3 120.34(13) ?
O4 S2 N3 108.79(12) ?
O3 S2 N3 105.08(11) ?
O4 S2 C9 108.42(12) ?
O3 S2 C9 109.82(12) ?
N3 S2 C9 102.97(12) ?
C8 N1 N2 118.41(19) yes
C8 N1 S1 129.12(17) ?
N2 N1 S1 112.47(15) ?
C7 N2 N1 113.4(2) yes
C7 N3 N4 116.16(19) yes
C7 N3 S2 121.97(17) ?
N4 N3 S2 112.48(17) ?
C8 N4 N3 112.8(2) yes
C6 C1 C2 119.9(3) ?
C6 C1 H1 120.1 ?
C2 C1 H1 120.1 ?
C3 C2 C1 121.7(3) ?
C3 C2 H2 119.2 ?
C1 C2 H2 119.2 ?
C2 C3 C4 117.7(3) ?
C2 C3 C15 121.9(3) ?
C4 C3 C15 120.4(3) ?
C3 C4 C5 121.9(3) ?
C3 C4 H4 119.0 ?
C5 C4 H4 119.0 ?
C6 C5 C4 119.0(3) ?
C6 C5 H5 120.5 ?
C4 C5 H5 120.5 ?
C5 C6 C1 119.9(3) ?
C5 C6 S1 119.7(2) ?
C1 C6 S1 120.5(2) ?
N2 C7 N3 120.6(2) yes
N2 C7 C17 119.8(2) ?
N3 C7 C17 119.3(2) ?
N4 C8 N1 119.8(2) ?
N4 C8 C23 118.5(2) ?
N1 C8 C23 121.2(2) ?
C10 C9 C14 120.7(3) ?
C10 C9 S2 119.9(2) ?
C14 C9 S2 119.4(2) ?
C9 C10 C11 118.5(3) ?
C9 C10 H10 120.7 ?
C11 C10 H10 120.7 ?
C10 C11 C12 122.1(3) ?
C10 C11 H11 119.0 ?
C12 C11 H11 119.0 ?
C13 C12 C11 117.7(3) ?
C13 C12 C16 121.4(4) ?
C11 C12 C16 121.0(4) ?
C12 C13 C14 121.9(3) ?
C12 C13 H13 119.0 ?
C14 C13 H13 119.0 ?
C13 C14 C9 119.1(3) ?
C13 C14 H14 120.5 ?
C9 C14 H14 120.5 ?
C3 C15 H15A 109.5 ?
C3 C15 H15B 109.5 ?
H15A C15 H15B 109.5 ?
C3 C15 H15C 109.5 ?
H15A C15 H15C 109.5 ?
H15B C15 H15C 109.5 ?
C12 C16 H16A 109.5 ?
C12 C16 H16B 109.5 ?
H16A C16 H16B 109.5 ?
C12 C16 H16C 109.5 ?
H16A C16 H16C 109.5 ?
H16B C16 H16C 109.5 ?
C22 C17 C18 119.5(3) ?
C22 C17 C7 121.5(3) ?
C18 C17 C7 119.0(2) ?
C19 C18 C17 120.5(3) ?
C19 C18 H18 119.8 ?
C17 C18 H18 119.8 ?
C20 C19 C18 119.8(4) ?
C20 C19 H19 120.1 ?
C18 C19 H19 120.1 ?
C19 C20 C21 121.2(4) ?
C19 C20 H20 119.4 ?
C21 C20 H20 119.4 ?
C20 C21 C22 119.8(4) ?
C20 C21 H21 120.1 ?
C22 C21 H21 120.1 ?
C17 C22 C21 119.1(4) ?
C17 C22 H22 120.5 ?
C21 C22 H22 120.5 ?
C28 C23 C24 119.8(2) ?
C28 C23 C8 118.4(2) ?
C24 C23 C8 121.7(2) ?
C25 C24 C23 119.8(2) ?
C25 C24 H24 120.1 ?
C23 C24 H24 120.1 ?
C24 C25 C26 120.1(3) ?
C24 C25 H25 120.0 ?
C26 C25 H25 120.0 ?
C27 C26 C25 120.7(3) ?
C27 C26 H26 119.7 ?
C25 C26 H26 119.7 ?
C26 C27 C28 120.0(3) ?
C26 C27 H27 120.0 ?
C28 C27 H27 120.0 ?
C27 C28 C23 119.6(3) ?
C27 C28 H28 120.2 ?
C23 C28 H28 120.2 ?

loop_
_geom_bond_atom_site_label_1
_geom_bond_atom_site_label_2
_geom_bond_distance
_geom_bond_publ_flag
S1 O1 1.4184(19) ?
S1 O2 1.419(2) ?
S1 N1 1.672(2) ?
S1 C6 1.752(3) ?
S2 O4 1.419(2) ?
S2 O3 1.4208(19) ?
S2 N3 1.679(2) ?
S2 C9 1.743(3) ?
N1 C8 1.391(3) yes
N1 N2 1.415(3) yes
N2 C7 1.265(3) yes
N3 C7 1.406(3) yes
N3 N4 1.440(3) yes
N4 C8 1.284(3) yes
C1 C6 1.371(3) ?
C1 C2 1.379(4) ?
C1 H1 0.9300 ?
C2 C3 1.355(4) ?
C2 H2 0.9300 ?
C3 C4 1.370(4) ?
C3 C15 1.516(4) ?
C4 C5 1.392(4) ?
C4 H4 0.9300 ?
C5 C6 1.359(4) ?
C5 H5 0.9300 ?
C7 C17 1.471(3) ?
C8 C23 1.474(3) ?
C9 C10 1.372(3) ?
C9 C14 1.384(3) ?
C10 C11 1.381(4) ?
C10 H10 0.9300 ?
C11 C12 1.382(5) ?
C11 H11 0.9300 ?
C12 C13 1.369(5) ?
C12 C16 1.508(4) ?
C13 C14 1.374(4) ?
C13 H13 0.9300 ?
C14 H14 0.9300 ?
C15 H15A 0.9599 ?
C15 H15B 0.9599 ?
C15 H15C 0.9599 ?
C16 H16A 0.9599 ?
C16 H16B 0.9599 ?
C16 H16C 0.9599 ?
C17 C22 1.380(4) ?
C17 C18 1.382(4) ?
C18 C19 1.375(4) ?
C18 H18 0.9300 ?
C19 C20 1.346(6) ?
C19 H19 0.9300 ?
C20 C21 1.367(6) ?
C20 H20 0.9300 ?
C21 C22 1.395(5) ?
C21 H21 0.9300 ?
C22 H22 0.9300 ?
C23 C28 1.382(3) ?
C23 C24 1.390(3) ?
C24 C25 1.369(3) ?
C24 H24 0.9300 ?
C25 C26 1.369(4) ?
C25 H25 0.9300 ?
C26 C27 1.368(4) ?
C26 H26 0.9300 ?
C27 C28 1.381(4) ?
C27 H27 0.9300 ?
C28 H28 0.9300 ?

loop_
_geom_torsion_atom_site_label_1
_geom_torsion_atom_site_label_2
_geom_torsion_atom_site_label_3
_geom_torsion_atom_site_label_4
_geom_torsion
_geom_torsion_publ_flag
O1 S1 N1 C8 9.4(3) ?
O2 S1 N1 C8 -121.1(2) ?
C6 S1 N1 C8 124.7(2) ?
O1 S1 N1 N2 -170.30(17) ?
O2 S1 N1 N2 59.2(2) ?
C6 S1 N1 N2 -55.0(2) ?
C8 N1 N2 C7 -36.6(3) yes
S1 N1 N2 C7 143.15(19) ?
O4 S2 N3 C7 108.8(2) ?
O3 S2 N3 C7 -21.3(2) ?
C9 S2 N3 C7 -136.3(2) ?
O4 S2 N3 N4 -36.4(2) ?
O3 S2 N3 N4 -166.47(17) ?
C9 S2 N3 N4 78.54(19) ?
C7 N3 N4 C8 -38.9(3) yes
S2 N3 N4 C8 108.5(2) ?
C6 C1 C2 C3 -0.1(4) ?
C1 C2 C3 C4 0.5(5) ?
C1 C2 C3 C15 179.7(3) ?
C2 C3 C4 C5 -0.3(5) ?
C15 C3 C4 C5 -179.5(3) ?
C3 C4 C5 C6 -0.4(5) ?
C4 C5 C6 C1 0.9(5) ?
C4 C5 C6 S1 -178.8(2) ?
C2 C1 C6 C5 -0.7(4) ?
C2 C1 C6 S1 179.0(2) ?
O1 S1 C6 C5 31.7(3) ?
O2 S1 C6 C5 165.9(2) ?
N1 S1 C6 C5 -80.0(2) ?
O1 S1 C6 C1 -148.0(2) ?
O2 S1 C6 C1 -13.7(2) ?
N1 S1 C6 C1 100.4(2) ?
N1 N2 C7 N3 7.0(3) ?
N1 N2 C7 C17 -179.3(2) ?
N4 N3 C7 N2 30.4(3) yes
S2 N3 C7 N2 -113.6(2) ?
N4 N3 C7 C17 -143.4(2) ?
S2 N3 C7 C17 72.7(3) ?
N3 N4 C8 N1 10.4(3) ?
N3 N4 C8 C23 -177.8(2) ?
N2 N1 C8 N4 27.5(3) yes
S1 N1 C8 N4 -152.2(2) ?
N2 N1 C8 C23 -144.2(2) ?
S1 N1 C8 C23 36.2(3) ?
O4 S2 C9 C10 24.1(2) ?
O3 S2 C9 C10 157.4(2) ?
N3 S2 C9 C10 -91.0(2) ?
O4 S2 C9 C14 -154.5(2) ?
O3 S2 C9 C14 -21.2(2) ?
N3 S2 C9 C14 90.3(2) ?
C14 C9 C10 C11 0.9(4) ?
S2 C9 C10 C11 -177.8(2) ?
C9 C10 C11 C12 0.1(5) ?
C10 C11 C12 C13 -0.7(5) ?
C10 C11 C12 C16 178.3(3) ?
C11 C12 C13 C14 0.4(5) ?
C16 C12 C13 C14 -178.6(3) ?
C12 C13 C14 C9 0.5(5) ?
C10 C9 C14 C13 -1.2(4) ?
S2 C9 C14 C13 177.5(2) ?
N2 C7 C17 C22 -148.2(3) ?
N3 C7 C17 C22 25.6(4) ?
N2 C7 C17 C18 31.6(4) ?
N3 C7 C17 C18 -154.6(2) ?
C22 C17 C18 C19 -1.6(4) ?
C7 C17 C18 C19 178.6(3) ?
C17 C18 C19 C20 1.4(5) ?
C18 C19 C20 C21 -0.4(7) ?
C19 C20 C21 C22 -0.4(7) ?
C18 C17 C22 C21 0.8(4) ?
C7 C17 C22 C21 -179.4(3) ?
C20 C21 C22 C17 0.2(6) ?
N4 C8 C23 C28 38.9(3) ?
N1 C8 C23 C28 -149.4(2) ?
N4 C8 C23 C24 -138.3(3) ?
N1 C8 C23 C24 33.4(3) ?
C28 C23 C24 C25 -0.3(4) ?
C8 C23 C24 C25 176.9(2) ?
C23 C24 C25 C26 -0.2(4) ?
C24 C25 C26 C27 0.4(4) ?
C25 C26 C27 C28 -0.3(5) ?
C26 C27 C28 C23 -0.2(4) ?
C24 C23 C28 C27 0.5(4) ?
C8 C23 C28 C27 -176.8(2) ?

loop_
_cod_related_entry_id
_cod_related_entry_database
_cod_related_entry_code
1 ChemSpider 21129787
